data_7234168
loop_
_publ_author_name
'Makhmudiyarova, Nataliya N.'
'Shangaraev, Kamil R.'
'Dzhemileva, Lilya U.'
'Tyumkina, Tatyana V.'
'Mescheryakova, Ekaterina S.'
'D'yakonov, Vladimir A.'
'Ibragimov, Askhat G.'
'Dzhemilev, Usein M.'

_publ_section_title
;
 New synthesis of tetraoxaspirododecane-diamines and
 tetraoxazaspirobicycloalkanes
;
_journal_issue 51
_journal_name_full 'RSC Advances'
_journal_page_first 29949
_journal_paper_doi 10.1039/C9RA06372B
_journal_volume 9
_journal_year 2019
_chemical_formula_moiety 'C20 H22 F2 N2 O4'
_chemical_formula_sum 'C20 H22 F2 N2 O4'
_chemical_formula_weight 392.40
_chemical_name_systematic 9-N,10-N-bis(4-fluorophenyl)-7,8,11,12-tetraoxaspiro[5.6]dodecane-9,10-diamine
_space_group_crystal_system monoclinic
_space_group_IT_number 14
_space_group_name_Hall '-P 2yn'
_space_group_name_H-M_alt 'P 1 21/n 1'
_symmetry_space_group_name_Hall '-P 2yn'
_symmetry_space_group_name_H-M 'P 1 21/n 1'
_atom_sites_solution_hydrogens geom
_atom_sites_solution_primary direct
_audit_creation_date 2018-06-06
_audit_creation_method
;
Olex2 1.2
(compiled 2018.05.29 svn.r3508 for OlexSys, GUI svn.r5506)
;
_audit_update_record
;
2019-03-25 deposited with the CCDC.    2019-09-23 downloaded from the CCDC.
;
_cell_angle_alpha 90
_cell_angle_beta 100.068(10)
_cell_angle_gamma 90
_cell_formula_units_Z 4
_cell_length_a 12.9687(13)
_cell_length_b 10.0294(8)
_cell_length_c 14.5182(15)
_cell_measurement_reflns_used 2159
_cell_measurement_temperature 293(2)
_cell_measurement_theta_max 28.6790
_cell_measurement_theta_min 1.9950
_cell_volume 1859.3(3)
_computing_cell_refinement
;
CrysAlisPro, Agilent Technologies,
Version 1.171.37.35 (release 13-08-2014 CrysAlis171 .NET)
(compiled Aug 13 2014,18:06:01)
;
_computing_data_collection
;
CrysAlisPro, Agilent Technologies,
Version 1.171.37.35 (release 13-08-2014 CrysAlis171 .NET)
(compiled Aug 13 2014,18:06:01)
;
_computing_data_reduction
;
CrysAlisPro, Agilent Technologies,
Version 1.171.37.35 (release 13-08-2014 CrysAlis171 .NET)
(compiled Aug 13 2014,18:06:01)
;
_computing_molecular_graphics 'Olex2 (Dolomanov et al., 2009)'
_computing_publication_material 'Olex2 (Dolomanov et al., 2009)'
_computing_structure_refinement 'ShelXL (Sheldrick, 2015)'
_computing_structure_solution 'ShelXS (Sheldrick, 2008)'
_diffrn_ambient_temperature 293(2)
_diffrn_detector 'CCD plate'
_diffrn_detector_area_resol_mean 16.1709
_diffrn_detector_type Eos
_diffrn_measured_fraction_theta_full 1.000
_diffrn_measured_fraction_theta_max 1.000
_diffrn_measurement_details
;
#__ type_ start__ end____ width___ exp.time_
  1 omega  -16.00   51.00   1.0000   47.8550
omega____ theta____ kappa____ phi______ frames
    -      -16.2449   77.0000  120.0000 67

#__ type_ start__ end____ width___ exp.time_
  2 omega  -58.00   42.00   1.0000   47.8550
omega____ theta____ kappa____ phi______ frames
    -      -16.2449    0.0000  -60.0000 100

#__ type_ start__ end____ width___ exp.time_
  3 omega   23.00   56.00   1.0000   47.8550
omega____ theta____ kappa____ phi______ frames
    -       16.9480  -99.0000  -90.0000 33

#__ type_ start__ end____ width___ exp.time_
  4 omega  -23.00   22.00   1.0000   47.8550
omega____ theta____ kappa____ phi______ frames
    -      -16.2449  -99.0000  120.0000 45
;
_diffrn_measurement_device 'four-circle diffractometer'
_diffrn_measurement_device_type 'Xcalibur, Eos'
_diffrn_measurement_method '\w scans'
_diffrn_orient_matrix_UB_11 -0.0424594000
_diffrn_orient_matrix_UB_12 0.0077488000
_diffrn_orient_matrix_UB_13 0.0244424000
_diffrn_orient_matrix_UB_21 0.0356652000
_diffrn_orient_matrix_UB_22 0.0009987000
_diffrn_orient_matrix_UB_23 0.0430777000
_diffrn_orient_matrix_UB_31 0.0042243000
_diffrn_orient_matrix_UB_32 0.0701980000
_diffrn_orient_matrix_UB_33 -0.0032412000
_diffrn_radiation_monochromator graphite
_diffrn_radiation_probe x-ray
_diffrn_radiation_type MoK\a
_diffrn_radiation_wavelength 0.71073
_diffrn_reflns_av_R_equivalents 0.0505
_diffrn_reflns_av_unetI/netI 0.0927
_diffrn_reflns_Laue_measured_fraction_full 0.991
_diffrn_reflns_Laue_measured_fraction_max 0.863
_diffrn_reflns_limit_h_max 16
_diffrn_reflns_limit_h_min -15
_diffrn_reflns_limit_k_max 12
_diffrn_reflns_limit_k_min -13
_diffrn_reflns_limit_l_max 12
_diffrn_reflns_limit_l_min -18
_diffrn_reflns_number 9607
_diffrn_reflns_point_group_measured_fraction_full 0.991
_diffrn_reflns_point_group_measured_fraction_max 0.863
_diffrn_reflns_theta_full 25.242
_diffrn_reflns_theta_max 29.116
_diffrn_reflns_theta_min 2.317
_diffrn_source 'Enhance (Mo) X-ray Source'
_diffrn_source_type 'XCalibur E'
_exptl_absorpt_coefficient_mu 0.111
_exptl_absorpt_correction_T_max 1.00000
_exptl_absorpt_correction_T_min 0.33232
_exptl_absorpt_correction_type multi-scan
_exptl_absorpt_process_details
;
CrysAlisPro, Agilent Technologies,
Version 1.171.37.35 (release 13-08-2014 CrysAlis171 .NET)
(compiled Aug 13 2014,18:06:01)
Empirical absorption correction using spherical harmonics,
 implemented in SCALE3 ABSPACK scaling algorithm.
;
_exptl_crystal_colour colourless
_exptl_crystal_density_diffrn 1.402
_exptl_crystal_description prizm
_exptl_crystal_F_000 824.0
_exptl_crystal_recrystallization_method hexane/Et2O
_refine_diff_density_max 0.671
_refine_diff_density_min -0.326
_refine_diff_density_rms 0.060
_refine_ls_extinction_method none
_refine_ls_goodness_of_fit_ref 1.026
_refine_ls_hydrogen_treatment constr
_refine_ls_matrix_type full
_refine_ls_number_parameters 253
_refine_ls_number_reflns 4313
_refine_ls_number_restraints 0
_refine_ls_restrained_S_all 1.026
_refine_ls_R_factor_all 0.1517
_refine_ls_R_factor_gt 0.0825
_refine_ls_shift/su_max 0.000
_refine_ls_shift/su_mean 0.000
_refine_ls_structure_factor_coef Fsqd
_refine_ls_weighting_details 'w=1/[\s^2^(Fo^2^)+(0.0957P)^2^+0.6670P] where P=(Fo^2^+2Fc^2^)/3'
_refine_ls_weighting_scheme calc
_refine_ls_wR_factor_gt 0.2015
_refine_ls_wR_factor_ref 0.2375
_reflns_Friedel_coverage 0.000
_reflns_number_gt 2237
_reflns_number_total 4313
_reflns_threshold_expression 'I > 2\s(I)'
_cod_data_source_file c9ra06372b2.cif
_cod_data_source_block kls-94-9
_cod_database_code 7234168
_shelxl_version_number 2013-4
_shelx_space_group_comment
;
The symmetry employed for this shelxl refinement is uniquely defined
by the following loop, which should always be used as a source of
symmetry information in preference to the above space-group names.
They are only intended as comments.
;
_olex2_refinement_description
;
1. Fixed Uiso
 At 1.2 times of:
  All C(H) groups, All C(H,H) groups, All N(H) groups
2.a Ternary CH refined with riding coordinates:
 C10(H10), C9(H9)
2.b Secondary CH2 refined with riding coordinates:
 C6(H6A,H6B), C2(H2A,H2B), C3(H3A,H3B), C5(H5A,H5B), C4(H4A,H4B)
2.c Aromatic/amide H refined with riding coordinates:
 N20(H20), N13(H13), C26(H26), C22(H22), C15(H15), C25(H25), C18(H18),
 C23(H23), C16(H16), C19(H19)
;

loop_
_space_group_symop_operation_xyz
'x, y, z'
'-x+1/2, y+1/2, -z+1/2'
'-x, -y, -z'
'x-1/2, -y-1/2, z-1/2'

loop_
_atom_site_label
_atom_site_type_symbol
_atom_site_fract_x
_atom_site_fract_y
_atom_site_fract_z
_atom_site_U_iso_or_equiv
_atom_site_adp_type
_atom_site_occupancy
_atom_site_site_symmetry_order
_atom_site_calc_flag
_atom_site_refinement_flags_posn
O12 O 0.81275(16) 0.6200(2) 0.15769(14) 0.0385(6) Uani 1 1 d .
O11 O 0.70417(15) 0.5993(2) 0.11174(15) 0.0396(6) Uani 1 1 d .
O7 O 0.85300(19) 0.4720(2) 0.04484(17) 0.0483(6) Uani 1 1 d .
O8 O 0.83423(17) 0.3693(2) 0.11168(18) 0.0491(6) Uani 1 1 d .
N20 N 0.5637(2) 0.4682(3) 0.1213(2) 0.0471(8) Uani 1 1 d .
H20 H 0.5369 0.4185 0.0750 0.057 Uiso 1 1 calc R
C1 C 0.8811(2) 0.5937(3) 0.0931(2) 0.0364(7) Uani 1 1 d .
N13 N 0.7002(3) 0.2334(3) 0.1355(2) 0.0531(8) Uani 1 1 d .
H13 H 0.7015 0.2266 0.1948 0.064 Uiso 1 1 calc R
C6 C 0.9893(3) 0.5924(4) 0.1519(3) 0.0468(9) Uani 1 1 d .
H6A H 1.0384 0.5569 0.1149 0.056 Uiso 1 1 calc R
H6B H 0.9894 0.5334 0.2049 0.056 Uiso 1 1 calc R
C26 C 0.3884(3) 0.5173(3) 0.1438(2) 0.0446(8) Uani 1 1 d .
H26 H 0.3639 0.4534 0.0988 0.054 Uiso 1 1 calc R
C21 C 0.4950(2) 0.5407(3) 0.1672(2) 0.0360(7) Uani 1 1 d .
C10 C 0.6734(2) 0.4718(3) 0.1461(2) 0.0374(7) Uani 1 1 d .
H10 H 0.6943 0.4670 0.2142 0.045 Uiso 1 1 calc R
F2 F 0.28809(18) 0.7515(3) 0.2940(2) 0.0913(10) Uani 1 1 d .
F1 F 0.5928(2) -0.2148(2) -0.0776(2) 0.0911(9) Uani 1 1 d .
C14 C 0.6769(3) 0.1183(3) 0.0796(3) 0.0475(9) Uani 1 1 d .
C24 C 0.3568(3) 0.6789(4) 0.2529(3) 0.0534(10) Uani 1 1 d .
C17 C 0.6232(3) -0.1030(4) -0.0255(3) 0.0546(10) Uani 1 1 d .
C22 C 0.5307(3) 0.6334(3) 0.2358(2) 0.0450(8) Uani 1 1 d .
H22 H 0.6023 0.6487 0.2528 0.054 Uiso 1 1 calc R
C9 C 0.7211(3) 0.3561(3) 0.0997(3) 0.0438(8) Uani 1 1 d .
H9 H 0.6924 0.3571 0.0326 0.053 Uiso 1 1 calc R
C15 C 0.6325(3) 0.0113(4) 0.1155(3) 0.0527(9) Uani 1 1 d .
H15 H 0.6203 0.0142 0.1767 0.063 Uiso 1 1 calc R
C25 C 0.3187(3) 0.5865(4) 0.1859(3) 0.0524(10) Uani 1 1 d .
H25 H 0.2471 0.5714 0.1695 0.063 Uiso 1 1 calc R
C2 C 0.8721(3) 0.6961(4) 0.0144(3) 0.0532(10) Uani 1 1 d .
H2A H 0.9135 0.6669 -0.0314 0.064 Uiso 1 1 calc R
H2B H 0.7996 0.7021 -0.0167 0.064 Uiso 1 1 calc R
C18 C 0.6686(4) -0.0038(4) -0.0652(3) 0.0628(11) Uani 1 1 d .
H18 H 0.6806 -0.0109 -0.1263 0.075 Uiso 1 1 calc R
C23 C 0.4616(3) 0.7033(4) 0.2791(3) 0.0502(9) Uani 1 1 d .
H23 H 0.4855 0.7658 0.3252 0.060 Uiso 1 1 calc R
C3 C 0.9093(3) 0.8323(4) 0.0510(3) 0.0608(11) Uani 1 1 d .
H3A H 0.9080 0.8931 -0.0012 0.073 Uiso 1 1 calc R
H3B H 0.8623 0.8667 0.0904 0.073 Uiso 1 1 calc R
C5 C 1.0259(3) 0.7301(4) 0.1877(3) 0.0572(10) Uani 1 1 d .
H5A H 0.9825 0.7619 0.2311 0.069 Uiso 1 1 calc R
H5B H 1.0977 0.7252 0.2206 0.069 Uiso 1 1 calc R
C16 C 0.6058(3) -0.0989(4) 0.0629(3) 0.0562(10) Uani 1 1 d .
H16 H 0.5756 -0.1715 0.0880 0.067 Uiso 1 1 calc R
C4 C 1.0191(3) 0.8253(4) 0.1066(3) 0.0662(12) Uani 1 1 d .
H4A H 1.0668 0.7967 0.0660 0.079 Uiso 1 1 calc R
H4B H 1.0405 0.9135 0.1299 0.079 Uiso 1 1 calc R
C19 C 0.6979(3) 0.1119(4) -0.0119(3) 0.0586(10) Uani 1 1 d .
H19 H 0.7305 0.1825 -0.0368 0.070 Uiso 1 1 calc R

loop_
_atom_site_aniso_label
_atom_site_aniso_U_11
_atom_site_aniso_U_22
_atom_site_aniso_U_33
_atom_site_aniso_U_23
_atom_site_aniso_U_13
_atom_site_aniso_U_12
O12 0.0322(12) 0.0410(13) 0.0424(13) -0.0080(10) 0.0069(9) -0.0064(10)
O11 0.0280(12) 0.0364(13) 0.0530(14) 0.0010(10) 0.0028(9) 0.0017(9)
O7 0.0509(15) 0.0432(14) 0.0543(15) -0.0134(11) 0.0190(11) -0.0073(11)
O8 0.0369(13) 0.0352(13) 0.0755(18) -0.0013(12) 0.0106(11) 0.0023(10)
N20 0.0285(14) 0.0514(18) 0.0603(19) -0.0208(14) 0.0046(12) -0.0035(13)
C1 0.0308(16) 0.0370(18) 0.0427(18) -0.0066(14) 0.0098(13) -0.0005(14)
N13 0.069(2) 0.0430(18) 0.0476(18) -0.0021(14) 0.0108(15) -0.0053(15)
C6 0.0337(18) 0.051(2) 0.056(2) -0.0008(16) 0.0074(15) 0.0022(16)
C26 0.0351(18) 0.043(2) 0.052(2) -0.0111(15) -0.0009(14) -0.0004(15)
C21 0.0306(16) 0.0337(17) 0.0438(18) -0.0027(13) 0.0069(13) -0.0018(13)
C10 0.0319(17) 0.0353(18) 0.0452(18) -0.0012(14) 0.0072(13) -0.0015(13)
F2 0.0452(14) 0.127(2) 0.101(2) -0.0590(18) 0.0107(13) 0.0181(14)
F1 0.106(2) 0.0471(14) 0.110(2) -0.0342(14) -0.0099(17) -0.0032(14)
C14 0.0378(19) 0.042(2) 0.061(2) -0.0163(17) 0.0064(16) 0.0049(16)
C24 0.037(2) 0.068(3) 0.056(2) -0.0169(18) 0.0099(16) 0.0055(18)
C17 0.055(2) 0.032(2) 0.071(3) -0.0169(18) -0.0035(18) 0.0031(17)
C22 0.0328(17) 0.049(2) 0.054(2) -0.0115(16) 0.0074(14) -0.0101(15)
C9 0.0383(19) 0.0309(19) 0.062(2) -0.0003(15) 0.0097(15) 0.0012(14)
C15 0.051(2) 0.054(2) 0.051(2) 0.0006(17) 0.0034(17) 0.0024(18)
C25 0.0287(17) 0.063(2) 0.062(2) -0.0143(19) -0.0001(15) 0.0015(17)
C2 0.056(2) 0.058(2) 0.048(2) 0.0030(17) 0.0146(17) -0.0033(19)
C18 0.081(3) 0.054(3) 0.056(2) -0.0079(19) 0.018(2) 0.013(2)
C23 0.041(2) 0.057(2) 0.053(2) -0.0217(17) 0.0088(15) -0.0078(17)
C3 0.060(3) 0.048(2) 0.076(3) 0.015(2) 0.017(2) -0.0052(19)
C5 0.0322(19) 0.064(3) 0.074(3) -0.015(2) 0.0045(17) -0.0088(17)
C16 0.053(2) 0.038(2) 0.072(3) 0.0022(18) -0.0043(18) 0.0022(17)
C4 0.056(3) 0.053(2) 0.094(3) -0.013(2) 0.027(2) -0.021(2)
C19 0.067(3) 0.041(2) 0.073(3) -0.0037(19) 0.027(2) 0.0004(19)

loop_
_atom_type_symbol
_atom_type_description
_atom_type_scat_dispersion_real
_atom_type_scat_dispersion_imag
_atom_type_scat_source
C C 0.0033 0.0016 'International Tables Vol C Tables 4.2.6.8 and 6.1.1.4'
H H 0.0000 0.0000 'International Tables Vol C Tables 4.2.6.8 and 6.1.1.4'
N N 0.0061 0.0033 'International Tables Vol C Tables 4.2.6.8 and 6.1.1.4'
O O 0.0106 0.0060 'International Tables Vol C Tables 4.2.6.8 and 6.1.1.4'
F F 0.0171 0.0103 'International Tables Vol C Tables 4.2.6.8 and 6.1.1.4'

loop_
_geom_angle_atom_site_label_1
_geom_angle_atom_site_label_2
_geom_angle_atom_site_label_3
_geom_angle
C1 O12 O11 109.5(2)
C10 O11 O12 105.6(2)
C1 O7 O8 109.6(2)
C9 O8 O7 105.4(2)
C10 N20 C21 124.2(3)
O12 C1 O7 110.4(2)
O12 C1 C6 104.7(3)
O12 C1 C2 113.2(3)
O7 C1 C6 113.8(3)
O7 C1 C2 103.2(3)
C6 C1 C2 111.8(3)
C9 N13 C14 123.2(3)
C1 C6 C5 112.9(3)
C25 C26 C21 120.9(3)
C26 C21 N20 119.0(3)
C22 C21 N20 122.0(3)
C22 C21 C26 119.0(3)
O11 C10 C9 111.2(3)
N20 C10 O11 105.1(3)
N20 C10 C9 109.7(3)
C15 C14 N13 119.0(3)
C15 C14 C19 119.4(3)
C19 C14 N13 121.6(3)
F2 C24 C25 119.2(3)
C23 C24 F2 118.3(3)
C23 C24 C25 122.4(3)
C18 C17 F1 118.4(4)
C18 C17 C16 123.3(3)
C16 C17 F1 118.2(4)
C23 C22 C21 120.7(3)
O8 C9 C10 110.9(3)
N13 C9 O8 107.2(3)
N13 C9 C10 113.0(3)
C16 C15 C14 120.7(4)
C26 C25 C24 118.4(3)
C3 C2 C1 111.5(3)
C17 C18 C19 118.2(4)
C24 C23 C22 118.5(3)
C4 C3 C2 111.1(3)
C4 C5 C6 109.7(3)
C17 C16 C15 119.7(4)
C5 C4 C3 111.6(3)
C14 C19 C18 118.7(4)

loop_
_geom_bond_atom_site_label_1
_geom_bond_atom_site_label_2
_geom_bond_distance
O12 O11 1.464(3)
O12 C1 1.423(3)
O11 C10 1.453(4)
O7 O8 1.464(3)
O7 C1 1.424(4)
O8 C9 1.453(4)
N20 C21 1.405(4)
N20 C10 1.405(4)
C1 C6 1.509(4)
C1 C2 1.526(5)
N13 C14 1.413(4)
N13 C9 1.381(4)
C6 C5 1.522(5)
C26 C21 1.386(4)
C26 C25 1.366(5)
C21 C22 1.382(4)
C10 C9 1.527(4)
F2 C24 1.367(4)
F1 C17 1.371(4)
C14 C15 1.364(5)
C14 C19 1.402(5)
C24 C25 1.371(5)
C24 C23 1.367(5)
C17 C18 1.337(6)
C17 C16 1.342(5)
C22 C23 1.374(5)
C15 C16 1.354(5)
C2 C3 1.514(5)
C18 C19 1.409(5)
C3 C4 1.510(6)
C5 C4 1.507(6)
